data_7246647
loop_
_publ_author_name
'Kotte, Lohith'
'Pendota, Vinusha'
'Sreedhar, Bojja'
'Nanubolu, Jagadeesh Babu'

_publ_section_title
;
 Famciclovir--fumaric acid: an all-in-one multicomponent system with salt,
 cocrystal and salt--cocrystal continuum
;
_journal_issue 17
_journal_name_full CrystEngComm
_journal_page_first 2662
_journal_page_last 2678
_journal_paper_doi 10.1039/D3CE00200D
_journal_volume 25
_journal_year 2023
_chemical_formula_moiety 'C14 H19 N5 O4, C4 H4 O4'
_chemical_formula_sum 'C18 H23 N5 O8'
_chemical_formula_weight 437.41
_chemical_name_systematic 'Famciclovir-fumaric acid (2:2) Form I'
_space_group_crystal_system triclinic
_space_group_IT_number 2
_space_group_name_Hall '-P 1'
_space_group_name_H-M_alt 'P -1'
_atom_sites_solution_hydrogens mixed
_audit_creation_method SHELXL-2018/3
_audit_update_record
;
2023-02-27 deposited with the CCDC.	2023-04-04 downloaded from the CCDC.
;
_cell_angle_alpha 67.99(2)
_cell_angle_beta 87.32(2)
_cell_angle_gamma 66.84(3)
_cell_formula_units_Z 4
_cell_length_a 11.237(6)
_cell_length_b 13.848(8)
_cell_length_c 15.127(9)
_cell_measurement_reflns_used 9839
_cell_measurement_temperature 100(2)
_cell_measurement_theta_max 33.184
_cell_measurement_theta_min 2.928
_cell_volume 1992(2)
_computing_cell_refinement '<i>SAINT</i> (Bruker, 2016)'
_computing_data_collection '<i>APEX3</i> (Bruker, 2016)'
_computing_data_reduction 'Bruker SAINT'
_computing_structure_refinement 'SHELXL-2018/3 (Sheldrick, 2018)'
_computing_structure_solution 'SHELXT 2014/5 (Sheldrick, 2014)'
_diffrn_ambient_temperature 100(2)
_diffrn_measured_fraction_theta_full 0.999
_diffrn_measured_fraction_theta_max 0.999
_diffrn_measurement_device_type 'Bruker D8 QUEST PHOTON-100'
_diffrn_measurement_method '\w and \f'
_diffrn_radiation_type MoK\a
_diffrn_radiation_wavelength 0.71073
_diffrn_reflns_av_R_equivalents 0.0339
_diffrn_reflns_av_unetI/netI 0.0299
_diffrn_reflns_Laue_measured_fraction_full 0.999
_diffrn_reflns_Laue_measured_fraction_max 0.999
_diffrn_reflns_limit_h_max 15
_diffrn_reflns_limit_h_min -15
_diffrn_reflns_limit_k_max 19
_diffrn_reflns_limit_k_min -19
_diffrn_reflns_limit_l_max 21
_diffrn_reflns_limit_l_min -21
_diffrn_reflns_number 58919
_diffrn_reflns_point_group_measured_fraction_full 0.999
_diffrn_reflns_point_group_measured_fraction_max 0.999
_diffrn_reflns_theta_full 25.242
_diffrn_reflns_theta_max 30.000
_diffrn_reflns_theta_min 2.239
_diffrn_source microfocus
_exptl_absorpt_coefficient_mu 0.116
_exptl_absorpt_correction_T_max 0.7465
_exptl_absorpt_correction_T_min 0.6988
_exptl_absorpt_correction_type multi-scan
_exptl_absorpt_process_details 'SADABS 2014/5'
_exptl_crystal_density_diffrn 1.458
_exptl_crystal_description BLOCK
_exptl_crystal_F_000 920
_exptl_crystal_recrystallization_method 'Re-crystallisation from solvent: Methanol'
_exptl_crystal_size_max 0.400
_exptl_crystal_size_mid 0.180
_exptl_crystal_size_min 0.120
_refine_diff_density_max 0.478
_refine_diff_density_min -0.385
_refine_diff_density_rms 0.060
_refine_ls_extinction_method none
_refine_ls_goodness_of_fit_ref 1.053
_refine_ls_hydrogen_treatment mixed
_refine_ls_matrix_type full
_refine_ls_number_parameters 651
_refine_ls_number_reflns 11617
_refine_ls_number_restraints 0
_refine_ls_restrained_S_all 1.053
_refine_ls_R_factor_all 0.0585
_refine_ls_R_factor_gt 0.0436
_refine_ls_shift/su_max 0.001
_refine_ls_shift/su_mean 0.000
_refine_ls_structure_factor_coef Fsqd
_refine_ls_weighting_details 'w=1/[\s^2^(Fo^2^)+(0.0452P)^2^+1.0340P] where P=(Fo^2^+2Fc^2^)/3'
_refine_ls_weighting_scheme calc
_refine_ls_wR_factor_gt 0.1005
_refine_ls_wR_factor_ref 0.1083
_reflns_Friedel_coverage 0.000
_reflns_number_gt 9392
_reflns_number_total 11617
_reflns_threshold_expression 'I > 2\s(I)'
_cod_data_source_file d3ce00200d2.cif
_cod_data_source_block KA284_0m
_cod_depositor_comments 'Adding full bibliography for 7246646--7246653.cif.'
_cod_database_code 7246647
_shelx_shelxl_version_number 2018/3
_shelx_space_group_comment
;
The symmetry employed for this shelxl refinement is uniquely defined
by the following loop, which should always be used as a source of
symmetry information in preference to the above space-group names.
They are only intended as comments.
;
_shelx_estimated_absorpt_t_min 0.955
_shelx_estimated_absorpt_t_max 0.986

loop_
_space_group_symop_operation_xyz
'x, y, z'
'-x, -y, -z'

loop_
_atom_site_label
_atom_site_type_symbol
_atom_site_fract_x
_atom_site_fract_y
_atom_site_fract_z
_atom_site_U_iso_or_equiv
_atom_site_adp_type
_atom_site_occupancy
_atom_site_site_symmetry_order
_atom_site_calc_flag
_atom_site_refinement_flags_posn
_atom_site_refinement_flags_adp
_atom_site_refinement_flags_occupancy
_atom_site_disorder_assembly
_atom_site_disorder_group
O1A O 1.02054(10) 0.08004(10) 1.38055(8) 0.0255(2) Uani 1 1 d . . . . .
O2A O 0.83303(9) 0.05605(8) 1.39685(7) 0.01823(18) Uani 1 1 d . . . . .
O3A O 0.65337(11) -0.05663(9) 1.66301(7) 0.0257(2) Uani 1 1 d . . . . .
O4A O 0.65529(9) 0.11271(8) 1.56922(6) 0.01565(17) Uani 1 1 d . . . . .
N1A N 0.56423(10) 0.33042(9) 0.85556(7) 0.01306(19) Uani 1 1 d . . . . .
N2A N 0.66434(11) 0.44612(10) 0.85943(8) 0.0175(2) Uani 1 1 d . . . . .
H2AN H 0.6717(18) 0.4600(16) 0.7986(14) 0.032(5) Uiso 1 1 d . . . . .
H3AN H 0.6994(17) 0.4722(15) 0.8913(12) 0.024(4) Uiso 1 1 d . . . . .
N3A N 0.60354(10) 0.35009(8) 1.00247(7) 0.01144(18) Uani 1 1 d . . . . .
N4A N 0.44159(10) 0.16151(9) 1.06145(7) 0.01356(19) Uani 1 1 d . . . . .
N5A N 0.52673(10) 0.23645(8) 1.13706(7) 0.01102(18) Uani 1 1 d . . . . .
C1A C 0.60957(11) 0.37328(10) 0.90790(8) 0.0121(2) Uani 1 1 d . . . . .
C2A C 0.50510(12) 0.26070(10) 0.89906(8) 0.0127(2) Uani 1 1 d . . . . .
H2A H 0.472457 0.230536 0.863648 0.015 Uiso 1 1 calc R U . . .
C3A C 0.49180(11) 0.23290(10) 0.99555(8) 0.0112(2) Uani 1 1 d . . . . .
C4A C 0.54478(11) 0.27986(9) 1.04238(8) 0.0100(2) Uani 1 1 d . . . . .
C5A C 0.46467(12) 0.16607(10) 1.14385(8) 0.0130(2) Uani 1 1 d . . . . .
H5A H 0.440857 0.124815 1.202472 0.016 Uiso 1 1 calc R U . . .
C6A C 0.57359(12) 0.25703(10) 1.21472(8) 0.0128(2) Uani 1 1 d . . . . .
H6A1 H 0.520845 0.336412 1.208059 0.015 Uiso 1 1 calc R U . . .
H6A2 H 0.665290 0.247568 1.209148 0.015 Uiso 1 1 calc R U . . .
C7A C 0.56468(12) 0.17550(10) 1.31285(8) 0.0138(2) Uani 1 1 d . . . . .
H7A1 H 0.612598 0.096251 1.317520 0.017 Uiso 1 1 calc R U . . .
H7A2 H 0.472188 0.188403 1.319532 0.017 Uiso 1 1 calc R U . . .
C8A C 0.62081(12) 0.18990(11) 1.39562(8) 0.0137(2) Uani 1 1 d . . . . .
H8A H 0.568842 0.268363 1.393572 0.016 Uiso 1 1 calc R U . . .
C9A C 0.76375(12) 0.17093(11) 1.39082(8) 0.0148(2) Uani 1 1 d . . . . .
H9A1 H 0.774422 0.225781 1.329741 0.018 Uiso 1 1 calc R U . . .
H9A2 H 0.796934 0.180969 1.444822 0.018 Uiso 1 1 calc R U . . .
C10A C 0.96121(13) 0.02143(12) 1.38966(9) 0.0192(3) Uani 1 1 d . . . . .
C11A C 1.01660(14) -0.09925(13) 1.39730(11) 0.0253(3) Uani 1 1 d . . . . .
H11A H 1.109066 -0.122777 1.387915 0.038 Uiso 1 1 calc R U . . .
H11B H 0.969514 -0.105186 1.347979 0.038 Uiso 1 1 calc R U . . .
H11C H 1.007525 -0.148837 1.460997 0.038 Uiso 1 1 calc R U . . .
C12A C 0.60453(13) 0.10294(12) 1.48802(8) 0.0178(2) Uani 1 1 d . . . . .
H12A H 0.511187 0.117326 1.491139 0.021 Uiso 1 1 calc R U . . .
H12B H 0.652379 0.025051 1.489485 0.021 Uiso 1 1 calc R U . . .
C13A C 0.67755(12) 0.02416(11) 1.65372(8) 0.0167(2) Uani 1 1 d . . . . .
C14A C 0.73487(14) 0.03738(13) 1.73339(9) 0.0229(3) Uani 1 1 d . . . . .
H14A H 0.699430 0.006757 1.792829 0.034 Uiso 1 1 calc R U . . .
H14B H 0.712967 0.118326 1.717297 0.034 Uiso 1 1 calc R U . . .
H14C H 0.829825 -0.004258 1.742310 0.034 Uiso 1 1 calc R U . . .
O5A O 0.65826(10) 0.48105(9) 0.64406(7) 0.0214(2) Uani 1 1 d . . . . .
O6A O 0.59631(10) 0.33689(8) 0.67909(6) 0.01947(19) Uani 1 1 d . . . . .
O7A O 0.66707(10) 0.42633(8) 0.32683(6) 0.0206(2) Uani 1 1 d . . . . .
O8A O 0.76566(11) 0.54367(9) 0.30892(7) 0.0241(2) Uani 1 1 d . . . . .
H6AO H 0.588(2) 0.342(2) 0.7404(17) 0.059(7) Uiso 1 1 d . . . . .
H8AO H 0.775(2) 0.5434(19) 0.2445(16) 0.051(6) Uiso 1 1 d . . . . .
C15A C 0.63602(12) 0.41415(11) 0.62098(8) 0.0152(2) Uani 1 1 d . . . . .
C16A C 0.65087(12) 0.40943(11) 0.52381(9) 0.0160(2) Uani 1 1 d . . . . .
H16A H 0.634133 0.353596 0.510889 0.019 Uiso 1 1 calc R U . . .
C17A C 0.68717(12) 0.48236(11) 0.45544(9) 0.0166(2) Uani 1 1 d . . . . .
H17A H 0.702818 0.538141 0.469253 0.020 Uiso 1 1 calc R U . . .
C18A C 0.70441(12) 0.48030(10) 0.35767(8) 0.0144(2) Uani 1 1 d . . . . .
O1B O 0.97470(13) 0.33881(9) -0.39098(8) 0.0352(3) Uani 1 1 d . . . . .
O2B O 0.92882(9) 0.45447(7) -0.31106(6) 0.01626(18) Uani 1 1 d . . . . .
N1B N 0.81060(10) 0.55741(9) 0.13497(7) 0.01253(19) Uani 1 1 d . . . . .
N2B N 0.70615(11) 0.45079(10) 0.11853(8) 0.0168(2) Uani 1 1 d . . . . .
H2BN H 0.6898(17) 0.4412(15) 0.1773(13) 0.027(4) Uiso 1 1 d . . . . .
H3BN H 0.6791(16) 0.4226(14) 0.0846(12) 0.021(4) Uiso 1 1 d . . . . .
N3B N 0.78418(10) 0.54354(8) -0.01691(7) 0.01199(19) Uani 1 1 d . . . . .
N4B N 0.95387(10) 0.72446(9) -0.05571(7) 0.01356(19) Uani 1 1 d . . . . .
N5B N 0.87824(10) 0.65275(9) -0.14024(7) 0.01207(19) Uani 1 1 d . . . . .
C1B C 0.76852(11) 0.51878(10) 0.07705(8) 0.0120(2) Uani 1 1 d . . . . .
C2B C 0.87264(11) 0.62640(10) 0.09866(8) 0.0125(2) Uani 1 1 d . . . . .
H2B H 0.900904 0.654809 0.138055 0.015 Uiso 1 1 calc R U . . .
C3B C 0.89516(11) 0.65587(10) 0.00374(8) 0.0115(2) Uani 1 1 d . . . . .
C4B C 0.84770(11) 0.61127(10) -0.04886(8) 0.0108(2) Uani 1 1 d . . . . .
C5B C 0.94124(12) 0.72047(10) -0.13995(8) 0.0135(2) Uani 1 1 d . . . . .
H5B H 0.972345 0.760198 -0.195199 0.016 Uiso 1 1 calc R U . . .
C6B C 0.84027(13) 0.62996(11) -0.21914(9) 0.0166(2) Uani 1 1 d . . . . .
H6B1 H 0.743967 0.660573 -0.229211 0.020 Uiso 1 1 calc R U . . .
H6B2 H 0.874217 0.546447 -0.200256 0.020 Uiso 1 1 calc R U . . .
C7B C 0.88843(16) 0.68049(11) -0.31265(9) 0.0223(3) Uani 1 1 d . . . . .
H7B1 H 0.984716 0.643604 -0.306981 0.027 Uiso 1 1 calc R U . A 1
H7B2 H 0.861590 0.763241 -0.330701 0.027 Uiso 1 1 calc R U . A 1
C9B C 0.92229(16) 0.54676(11) -0.40021(9) 0.0229(3) Uani 1 1 d . . . . .
H9B1 H 0.890052 0.537899 -0.455292 0.027 Uiso 1 1 calc R U . B 1
H9B2 H 1.009465 0.547975 -0.410228 0.027 Uiso 1 1 calc R U . B 1
C10B C 0.95334(13) 0.35414(11) -0.31762(9) 0.0176(2) Uani 1 1 d . . . . .
C11B C 0.95050(14) 0.26577(11) -0.22370(10) 0.0227(3) Uani 1 1 d . . . . .
H11D H 0.909786 0.219822 -0.234940 0.034 Uiso 1 1 calc R U . . .
H11E H 0.900098 0.303233 -0.182341 0.034 Uiso 1 1 calc R U . . .
H11F H 1.039746 0.216406 -0.192329 0.034 Uiso 1 1 calc R U . . .
O3B O 0.72380(14) 0.90327(11) -0.66678(9) 0.0241(3) Uani 0.738(2) 1 d . . P C 1
O4B O 0.72009(14) 0.74535(15) -0.55078(12) 0.0151(3) Uani 0.738(2) 1 d . . P C 1
C8B C 0.8257(2) 0.65864(16) -0.39021(14) 0.0116(4) Uani 0.738(2) 1 d . . P C 1
H8B H 0.742080 0.651940 -0.370880 0.014 Uiso 0.738(2) 1 calc R U P C 1
C12B C 0.80005(17) 0.75743(14) -0.48637(11) 0.0153(3) Uani 0.738(2) 1 d . . P C 1
H12E H 0.754007 0.830880 -0.479027 0.018 Uiso 0.738(2) 1 calc R U P C 1
H12F H 0.883259 0.755363 -0.512127 0.018 Uiso 0.738(2) 1 calc R U P C 1
C13B C 0.68839(17) 0.82638(16) -0.64057(17) 0.0143(3) Uani 0.738(2) 1 d . . P C 1
C14B C 0.6066(4) 0.8072(3) -0.7017(3) 0.0178(6) Uani 0.738(2) 1 d . . P C 1
H14H H 0.560130 0.878430 -0.756816 0.027 Uiso 0.738(2) 1 calc R U P C 1
H14I H 0.543449 0.781976 -0.663852 0.027 Uiso 0.738(2) 1 calc R U P C 1
H14G H 0.662535 0.748633 -0.724460 0.027 Uiso 0.738(2) 1 calc R U P C 1
O3D O 0.6936(4) 0.8806(3) -0.5861(3) 0.0257(10) Uani 0.262(2) 1 d . . P C 2
O4D O 0.6896(4) 0.7073(3) -0.5132(3) 0.0153(8) Uani 0.262(2) 1 d . . P C 2
C8D C 0.8759(7) 0.6605(5) -0.4023(4) 0.0147(11) Uani 0.262(2) 1 d . . P C 2
H8D H 0.908748 0.708360 -0.456208 0.018 Uiso 0.262(2) 1 calc R U P C 2
C12D C 0.7283(5) 0.7033(4) -0.4208(3) 0.0145(10) Uani 0.262(2) 1 d . . P C 2
H12C H 0.697965 0.652237 -0.368956 0.017 Uiso 0.262(2) 1 calc R U P C 2
H12D H 0.686371 0.780488 -0.419741 0.017 Uiso 0.262(2) 1 calc R U P C 2
C13D C 0.6770(6) 0.8013(6) -0.5896(5) 0.0140(10) Uani 0.262(2) 1 d . . P C 2
C14D C 0.6377(11) 0.7960(12) -0.6791(7) 0.025(2) Uani 0.262(2) 1 d . . P C 2
H14D H 0.600233 0.873038 -0.729285 0.037 Uiso 0.262(2) 1 calc R U P C 2
H14E H 0.572599 0.763271 -0.667374 0.037 Uiso 0.262(2) 1 calc R U P C 2
H14F H 0.714165 0.748245 -0.700031 0.037 Uiso 0.262(2) 1 calc R U P C 2
O5B O 1.26936(10) 1.13482(8) -0.10745(7) 0.0221(2) Uani 1 1 d . . . . .
O6B O 1.34307(10) 1.02081(8) 0.04662(7) 0.0206(2) Uani 1 1 d . . . . .
O7B O 1.10288(11) 0.87427(9) -0.18247(7) 0.0264(2) Uani 1 1 d . . . . .
O8B O 1.07477(10) 0.84517(9) -0.02823(7) 0.0203(2) Uani 1 1 d . . . . .
H6BO H 1.377(2) 1.0710(19) 0.0415(15) 0.046(6) Uiso 1 1 d . . . . .
H8BO H 1.035(2) 0.803(2) -0.0370(17) 0.058(7) Uiso 1 1 d . . . . .
C15B C 1.27692(12) 1.05299(11) -0.03629(9) 0.0155(2) Uani 1 1 d . . . . .
C16B C 1.21065(12) 0.97618(11) -0.03216(9) 0.0160(2) Uani 1 1 d . . . . .
H16B H 1.190267 0.934158 0.027751 0.019 Uiso 1 1 calc R U . . .
C17B C 1.18033(12) 0.96635(10) -0.11101(9) 0.0152(2) Uani 1 1 d . . . . .
H17B H 1.200763 1.009543 -0.170350 0.018 Uiso 1 1 calc R U . . .
C18B C 1.11581(12) 0.89091(10) -0.11118(9) 0.0157(2) Uani 1 1 d . . . . .

loop_
_atom_site_aniso_label
_atom_site_aniso_U_11
_atom_site_aniso_U_22
_atom_site_aniso_U_33
_atom_site_aniso_U_23
_atom_site_aniso_U_13
_atom_site_aniso_U_12
O1A 0.0215(5) 0.0375(6) 0.0298(5) -0.0211(5) 0.0059(4) -0.0169(4)
O2A 0.0174(4) 0.0177(4) 0.0188(4) -0.0055(4) 0.0023(3) -0.0080(4)
O3A 0.0378(6) 0.0287(5) 0.0168(4) -0.0057(4) 0.0089(4) -0.0233(5)
O4A 0.0228(4) 0.0171(4) 0.0084(4) -0.0048(3) 0.0011(3) -0.0095(4)
N1A 0.0174(5) 0.0134(5) 0.0094(4) -0.0041(4) 0.0011(4) -0.0075(4)
N2A 0.0281(6) 0.0209(5) 0.0115(5) -0.0066(4) 0.0072(4) -0.0182(5)
N3A 0.0148(5) 0.0121(5) 0.0095(4) -0.0040(4) 0.0019(3) -0.0077(4)
N4A 0.0186(5) 0.0150(5) 0.0112(4) -0.0045(4) 0.0016(4) -0.0114(4)
N5A 0.0160(5) 0.0129(5) 0.0080(4) -0.0042(4) 0.0015(3) -0.0095(4)
C1A 0.0150(5) 0.0109(5) 0.0114(5) -0.0045(4) 0.0021(4) -0.0061(4)
C2A 0.0166(5) 0.0125(5) 0.0108(5) -0.0053(4) -0.0002(4) -0.0068(4)
C3A 0.0137(5) 0.0111(5) 0.0107(5) -0.0041(4) 0.0001(4) -0.0067(4)
C4A 0.0122(5) 0.0101(5) 0.0085(5) -0.0037(4) 0.0003(4) -0.0050(4)
C5A 0.0175(5) 0.0141(5) 0.0114(5) -0.0046(4) 0.0018(4) -0.0107(5)
C6A 0.0204(6) 0.0150(5) 0.0083(5) -0.0052(4) 0.0008(4) -0.0116(5)
C7A 0.0191(6) 0.0164(6) 0.0092(5) -0.0039(4) 0.0004(4) -0.0114(5)
C8A 0.0180(6) 0.0172(6) 0.0092(5) -0.0053(4) 0.0020(4) -0.0104(5)
C9A 0.0181(6) 0.0178(6) 0.0121(5) -0.0063(4) 0.0016(4) -0.0104(5)
C10A 0.0190(6) 0.0272(7) 0.0128(5) -0.0092(5) 0.0010(5) -0.0095(5)
C11A 0.0205(6) 0.0261(7) 0.0277(7) -0.0117(6) 0.0010(5) -0.0064(6)
C12A 0.0258(6) 0.0258(7) 0.0088(5) -0.0066(5) 0.0029(4) -0.0176(6)
C13A 0.0179(6) 0.0205(6) 0.0105(5) -0.0048(5) 0.0054(4) -0.0082(5)
C14A 0.0290(7) 0.0273(7) 0.0110(5) -0.0060(5) 0.0012(5) -0.0114(6)
O5A 0.0293(5) 0.0308(5) 0.0157(4) -0.0112(4) 0.0068(4) -0.0219(4)
O6A 0.0328(5) 0.0209(5) 0.0106(4) -0.0068(4) 0.0063(4) -0.0165(4)
O7A 0.0318(5) 0.0228(5) 0.0161(4) -0.0098(4) 0.0078(4) -0.0184(4)
O8A 0.0390(6) 0.0355(6) 0.0163(4) -0.0154(4) 0.0141(4) -0.0294(5)
C15A 0.0143(5) 0.0198(6) 0.0119(5) -0.0058(4) 0.0020(4) -0.0076(5)
C16A 0.0185(6) 0.0191(6) 0.0127(5) -0.0074(5) 0.0024(4) -0.0087(5)
C17A 0.0188(6) 0.0236(6) 0.0131(5) -0.0098(5) 0.0043(4) -0.0119(5)
C18A 0.0157(5) 0.0158(6) 0.0123(5) -0.0058(4) 0.0032(4) -0.0070(5)
O1B 0.0611(8) 0.0213(5) 0.0255(5) -0.0160(4) 0.0152(5) -0.0136(5)
O2B 0.0249(5) 0.0123(4) 0.0121(4) -0.0052(3) -0.0002(3) -0.0073(4)
N1B 0.0152(5) 0.0141(5) 0.0124(4) -0.0072(4) 0.0024(4) -0.0082(4)
N2B 0.0245(6) 0.0215(5) 0.0151(5) -0.0098(4) 0.0067(4) -0.0176(5)
N3B 0.0134(4) 0.0129(5) 0.0135(4) -0.0070(4) 0.0025(4) -0.0075(4)
N4B 0.0177(5) 0.0148(5) 0.0132(4) -0.0065(4) 0.0036(4) -0.0107(4)
N5B 0.0159(5) 0.0135(5) 0.0110(4) -0.0068(4) 0.0024(4) -0.0082(4)
C1B 0.0128(5) 0.0116(5) 0.0136(5) -0.0064(4) 0.0019(4) -0.0056(4)
C2B 0.0153(5) 0.0133(5) 0.0128(5) -0.0069(4) 0.0019(4) -0.0078(4)
C3B 0.0133(5) 0.0112(5) 0.0134(5) -0.0064(4) 0.0017(4) -0.0070(4)
C4B 0.0112(5) 0.0104(5) 0.0121(5) -0.0061(4) 0.0013(4) -0.0042(4)
C5B 0.0168(5) 0.0147(5) 0.0140(5) -0.0071(4) 0.0036(4) -0.0099(5)
C6B 0.0209(6) 0.0211(6) 0.0150(5) -0.0118(5) 0.0015(5) -0.0112(5)
C7B 0.0437(8) 0.0162(6) 0.0105(5) -0.0059(5) 0.0020(5) -0.0146(6)
C9B 0.0434(8) 0.0163(6) 0.0103(5) -0.0050(5) 0.0012(5) -0.0135(6)
C10B 0.0181(6) 0.0134(6) 0.0203(6) -0.0080(5) 0.0003(5) -0.0038(5)
C11B 0.0305(7) 0.0154(6) 0.0213(6) -0.0045(5) -0.0023(5) -0.0105(5)
O3B 0.0392(8) 0.0193(7) 0.0156(6) -0.0026(5) -0.0020(5) -0.0170(6)
O4B 0.0232(7) 0.0151(7) 0.0091(7) -0.0020(6) -0.0007(6) -0.0119(6)
C8B 0.0168(11) 0.0126(8) 0.0083(8) -0.0042(6) 0.0017(8) -0.0086(9)
C12B 0.0227(8) 0.0159(8) 0.0109(7) -0.0048(6) -0.0002(6) -0.0113(7)
C13B 0.0181(8) 0.0128(8) 0.0102(9) -0.0043(7) 0.0006(7) -0.0045(7)
C14B 0.0211(16) 0.0189(14) 0.0137(16) -0.0064(13) -0.0017(10) -0.0079(12)
O3D 0.040(2) 0.0157(18) 0.0216(19) -0.0060(15) 0.0003(16) -0.0125(17)
O4D 0.0230(19) 0.0148(18) 0.0106(17) -0.0038(15) -0.0010(14) -0.0109(15)
C8D 0.015(3) 0.019(3) 0.014(3) -0.0080(19) 0.004(2) -0.009(2)
C12D 0.019(2) 0.014(2) 0.012(2) -0.0077(17) 0.0017(17) -0.0057(19)
C13D 0.022(3) 0.013(3) 0.007(3) -0.001(2) 0.002(2) -0.009(2)
C14D 0.027(5) 0.030(4) 0.008(4) 0.000(3) -0.002(3) -0.009(4)
O5B 0.0311(5) 0.0223(5) 0.0170(4) -0.0056(4) 0.0005(4) -0.0166(4)
O6B 0.0333(5) 0.0235(5) 0.0157(4) -0.0071(4) 0.0017(4) -0.0222(4)
O7B 0.0414(6) 0.0352(6) 0.0164(4) -0.0113(4) 0.0066(4) -0.0283(5)
O8B 0.0303(5) 0.0268(5) 0.0176(4) -0.0125(4) 0.0069(4) -0.0219(4)
C15B 0.0179(6) 0.0163(6) 0.0172(5) -0.0094(5) 0.0035(4) -0.0091(5)
C16B 0.0186(6) 0.0157(6) 0.0156(5) -0.0052(5) 0.0025(4) -0.0095(5)
C17B 0.0176(6) 0.0140(5) 0.0160(5) -0.0054(4) 0.0019(4) -0.0089(5)
C18B 0.0153(5) 0.0139(6) 0.0201(6) -0.0058(5) 0.0014(4) -0.0086(5)

loop_
_atom_type_symbol
_atom_type_description
_atom_type_scat_dispersion_real
_atom_type_scat_dispersion_imag
_atom_type_scat_source
C C 0.0033 0.0016 'International Tables Vol C Tables 4.2.6.8 and 6.1.1.4'
H H 0.0000 0.0000 'International Tables Vol C Tables 4.2.6.8 and 6.1.1.4'
N N 0.0061 0.0033 'International Tables Vol C Tables 4.2.6.8 and 6.1.1.4'
O O 0.0106 0.0060 'International Tables Vol C Tables 4.2.6.8 and 6.1.1.4'

loop_
_geom_angle_atom_site_label_1
_geom_angle_atom_site_label_2
_geom_angle_atom_site_label_3
_geom_angle
_geom_angle_site_symmetry_1
_geom_angle_site_symmetry_3
_geom_angle_publ_flag
C10A O2A C9A 117.05(10) . . ?
C13A O4A C12A 115.27(10) . . ?
C2A N1A C1A 119.03(10) . . ?
C1A N2A H2AN 118.9(12) . . ?
C1A N2A H3AN 119.2(11) . . ?
H2AN N2A H3AN 121.6(16) . . ?
C4A N3A C1A 112.59(10) . . ?
C5A N4A C3A 104.58(10) . . ?
C4A N5A C5A 106.09(9) . . ?
C4A N5A C6A 125.46(10) . . ?
C5A N5A C6A 128.34(10) . . ?
N3A C1A N2A 117.70(10) . . ?
N3A C1A N1A 125.96(11) . . ?
N2A C1A N1A 116.34(11) . . ?
N1A C2A C3A 119.70(10) . . ?
N1A C2A H2A 120.2 . . ?
C3A C2A H2A 120.2 . . ?
C2A C3A N4A 133.97(10) . . ?
C2A C3A C4A 116.22(11) . . ?
N4A C3A C4A 109.71(10) . . ?
N3A C4A N5A 127.42(10) . . ?
N3A C4A C3A 126.47(11) . . ?
N5A C4A C3A 106.09(10) . . ?
N4A C5A N5A 113.53(10) . . ?
N4A C5A H5A 123.2 . . ?
N5A C5A H5A 123.2 . . ?
N5A C6A C7A 111.44(10) . . ?
N5A C6A H6A1 109.3 . . ?
C7A C6A H6A1 109.3 . . ?
N5A C6A H6A2 109.3 . . ?
C7A C6A H6A2 109.3 . . ?
H6A1 C6A H6A2 108.0 . . ?
C6A C7A C8A 112.71(10) . . ?
C6A C7A H7A1 109.1 . . ?
C8A C7A H7A1 109.1 . . ?
C6A C7A H7A2 109.1 . . ?
C8A C7A H7A2 109.1 . . ?
H7A1 C7A H7A2 107.8 . . ?
C12A C8A C9A 110.65(11) . . ?
C12A C8A C7A 106.13(10) . . ?
C9A C8A C7A 112.39(10) . . ?
C12A C8A H8A 109.2 . . ?
C9A C8A H8A 109.2 . . ?
C7A C8A H8A 109.2 . . ?
O2A C9A C8A 106.28(10) . . ?
O2A C9A H9A1 110.5 . . ?
C8A C9A H9A1 110.5 . . ?
O2A C9A H9A2 110.5 . . ?
C8A C9A H9A2 110.5 . . ?
H9A1 C9A H9A2 108.7 . . ?
O1A C10A O2A 123.77(13) . . ?
O1A C10A C11A 126.59(13) . . ?
O2A C10A C11A 109.62(11) . . ?
C10A C11A H11A 109.5 . . ?
C10A C11A H11B 109.5 . . ?
H11A C11A H11B 109.5 . . ?
C10A C11A H11C 109.5 . . ?
H11A C11A H11C 109.5 . . ?
H11B C11A H11C 109.5 . . ?
O4A C12A C8A 108.80(10) . . ?
O4A C12A H12A 109.9 . . ?
C8A C12A H12A 109.9 . . ?
O4A C12A H12B 109.9 . . ?
C8A C12A H12B 109.9 . . ?
H12A C12A H12B 108.3 . . ?
O3A C13A O4A 123.10(12) . . ?
O3A C13A C14A 124.38(12) . . ?
O4A C13A C14A 112.52(12) . . ?
C13A C14A H14A 109.5 . . ?
C13A C14A H14B 109.5 . . ?
H14A C14A H14B 109.5 . . ?
C13A C14A H14C 109.5 . . ?
H14A C14A H14C 109.5 . . ?
H14B C14A H14C 109.5 . . ?
C15A O6A H6AO 110.5(14) . . ?
C18A O8A H8AO 111.3(13) . . ?
O5A C15A O6A 123.86(12) . . ?
O5A C15A C16A 123.85(11) . . ?
O6A C15A C16A 112.29(11) . . ?
C17A C16A C15A 120.68(12) . . ?
C17A C16A H16A 119.7 . . ?
C15A C16A H16A 119.7 . . ?
C16A C17A C18A 122.60(12) . . ?
C16A C17A H17A 118.7 . . ?
C18A C17A H17A 118.7 . . ?
O7A C18A O8A 124.03(12) . . ?
O7A C18A C17A 124.28(11) . . ?
O8A C18A C17A 111.69(11) . . ?
C10B O2B C9B 115.66(10) . . ?
C2B N1B C1B 119.59(10) . . ?
C1B N2B H2BN 117.3(12) . . ?
C1B N2B H3BN 119.3(11) . . ?
H2BN N2B H3BN 123.3(16) . . ?
C4B N3B C1B 112.24(10) . . ?
C5B N4B C3B 104.69(10) . . ?
C4B N5B C5B 106.33(10) . . ?
C4B N5B C6B 123.23(10) . . ?
C5B N5B C6B 130.34(10) . . ?
N2B C1B N3B 118.38(10) . . ?
N2B C1B N1B 116.04(11) . . ?
N3B C1B N1B 125.57(11) . . ?
N1B C2B C3B 119.54(10) . . ?
N1B C2B H2B 120.2 . . ?
C3B C2B H2B 120.2 . . ?
C2B C3B N4B 134.32(10) . . ?
C2B C3B C4B 115.93(11) . . ?
N4B C3B C4B 109.73(10) . . ?
N3B C4B N5B 126.90(10) . . ?
N3B C4B C3B 127.11(11) . . ?
N5B C4B C3B 105.98(10) . . ?
N4B C5B N5B 113.26(10) . . ?
N4B C5B H5B 123.4 . . ?
N5B C5B H5B 123.4 . . ?
N5B C6B C7B 114.22(11) . . ?
N5B C6B H6B1 108.7 . . ?
C7B C6B H6B1 108.7 . . ?
N5B C6B H6B2 108.7 . . ?
C7B C6B H6B2 108.7 . . ?
H6B1 C6B H6B2 107.6 . . ?
C8D C7B C6B 125.5(3) . . ?
C6B C7B C8B 106.62(13) . . ?
C6B C7B H7B1 110.4 . . ?
C8B C7B H7B1 110.4 . . ?
C6B C7B H7B2 110.4 . . ?
C8B C7B H7B2 110.4 . . ?
H7B1 C7B H7B2 108.6 . . ?
C8D C9B O2B 118.9(3) . . ?
O2B C9B C8B 105.98(13) . . ?
O2B C9B H9B1 110.5 . . ?
C8B C9B H9B1 110.5 . . ?
O2B C9B H9B2 110.5 . . ?
C8B C9B H9B2 110.5 . . ?
H9B1 C9B H9B2 108.7 . . ?
O1B C10B O2B 123.21(12) . . ?
O1B C10B C11B 124.68(13) . . ?
O2B C10B C11B 112.12(11) . . ?
C10B C11B H11D 109.5 . . ?
C10B C11B H11E 109.5 . . ?
H11D C11B H11E 109.5 . . ?
C10B C11B H11F 109.5 . . ?
H11D C11B H11F 109.5 . . ?
H11E C11B H11F 109.5 . . ?
C13B O4B C12B 115.13(16) . . ?
C12B C8B C9B 108.63(16) . . ?
C12B C8B C7B 109.00(15) . . ?
C9B C8B C7B 109.64(15) . . ?
C12B C8B H8B 109.9 . . ?
C9B C8B H8B 109.9 . . ?
C7B C8B H8B 109.9 . . ?
O4B C12B C8B 107.12(15) . . ?
O4B C12B H12E 110.3 . . ?
C8B C12B H12E 110.3 . . ?
O4B C12B H12F 110.3 . . ?
C8B C12B H12F 110.3 . . ?
H12E C12B H12F 108.5 . . ?
O3B C13B O4B 123.23(17) . . ?
O3B C13B C14B 125.3(2) . . ?
O4B C13B C14B 111.5(2) . . ?
C13B C14B H14H 109.5 . . ?
C13B C14B H14I 109.5 . . ?
H14H C14B H14I 109.5 . . ?
C13B C14B H14G 109.5 . . ?
H14H C14B H14G 109.5 . . ?
H14I C14B H14G 109.5 . . ?
C13D O4D C12D 115.8(4) . . ?
C9B C8D C7B 121.0(4) . . ?
C9B C8D C12D 103.1(4) . . ?
C7B C8D C12D 100.8(4) . . ?
C9B C8D H8D 110.3 . . ?
C7B C8D H8D 110.3 . . ?
C12D C8D H8D 110.3 . . ?
O4D C12D C8D 111.2(4) . . ?
O4D C12D H12C 109.4 . . ?
C8D C12D H12C 109.4 . . ?
O4D C12D H12D 109.4 . . ?
C8D C12D H12D 109.4 . . ?
H12C C12D H12D 108.0 . . ?
O3D C13D O4D 124.7(6) . . ?
O3D C13D C14D 124.2(8) . . ?
O4D C13D C14D 111.1(7) . . ?
C13D C14D H14D 109.5 . . ?
C13D C14D H14E 109.5 . . ?
H14D C14D H14E 109.5 . . ?
C13D C14D H14F 109.5 . . ?
H14D C14D H14F 109.5 . . ?
H14E C14D H14F 109.5 . . ?
C15B O6B H6BO 108.5(14) . . ?
C18B O8B H8BO 107.3(15) . . ?
O5B C15B O6B 124.44(12) . . ?
O5B C15B C16B 123.78(12) . . ?
O6B C15B C16B 111.77(11) . . ?
C17B C16B C15B 120.81(11) . . ?
C17B C16B H16B 119.6 . . ?
C15B C16B H16B 119.6 . . ?
C16B C17B C18B 123.18(12) . . ?
C16B C17B H17B 118.4 . . ?
C18B C17B H17B 118.4 . . ?
O7B C18B O8B 124.00(12) . . ?
O7B C18B C17B 121.21(12) . . ?
O8B C18B C17B 114.80(11) . . ?

loop_
_geom_bond_atom_site_label_1
_geom_bond_atom_site_label_2
_geom_bond_distance
_geom_bond_site_symmetry_2
_geom_bond_publ_flag
O1A C10A 1.2064(17) . ?
O2A C10A 1.3407(18) . ?
O2A C9A 1.4384(18) . ?
O3A C13A 1.2094(17) . ?
O4A C13A 1.3469(16) . ?
O4A C12A 1.4503(15) . ?
N1A C2A 1.3394(16) . ?
N1A C1A 1.3663(15) . ?
N2A C1A 1.3511(16) . ?
N2A H2AN 0.874(19) . ?
N2A H3AN 0.881(18) . ?
N3A C4A 1.3318(15) . ?
N3A C1A 1.3483(17) . ?
N4A C5A 1.3141(16) . ?
N4A C3A 1.3916(16) . ?
N5A C4A 1.3701(16) . ?
N5A C5A 1.3783(15) . ?
N5A C6A 1.4715(15) . ?
C2A C3A 1.3800(17) . ?
C2A H2A 0.9500 . ?
C3A C4A 1.4031(15) . ?
C5A H5A 0.9500 . ?
C6A C7A 1.5188(17) . ?
C6A H6A1 0.9900 . ?
C6A H6A2 0.9900 . ?
C7A C8A 1.5379(17) . ?
C7A H7A1 0.9900 . ?
C7A H7A2 0.9900 . ?
C8A C12A 1.5247(18) . ?
C8A C9A 1.5250(19) . ?
C8A H8A 1.0000 . ?
C9A H9A1 0.9900 . ?
C9A H9A2 0.9900 . ?
C10A C11A 1.496(2) . ?
C11A H11A 0.9800 . ?
C11A H11B 0.9800 . ?
C11A H11C 0.9800 . ?
C12A H12A 0.9900 . ?
C12A H12B 0.9900 . ?
C13A C14A 1.4938(19) . ?
C14A H14A 0.9800 . ?
C14A H14B 0.9800 . ?
C14A H14C 0.9800 . ?
O5A C15A 1.2147(16) . ?
O6A C15A 1.3230(16) . ?
O6A H6AO 0.95(2) . ?
O7A C18A 1.2160(15) . ?
O8A C18A 1.3153(16) . ?
O8A H8AO 0.98(2) . ?
C15A C16A 1.4944(18) . ?
C16A C17A 1.3256(18) . ?
C16A H16A 0.9500 . ?
C17A C18A 1.4920(18) . ?
C17A H17A 0.9500 . ?
O1B C10B 1.2023(17) . ?
O2B C10B 1.3475(17) . ?
O2B C9B 1.4494(17) . ?
N1B C2B 1.3398(16) . ?
N1B C1B 1.3661(15) . ?
N2B C1B 1.3440(16) . ?
N2B H2BN 0.870(19) . ?
N2B H3BN 0.875(17) . ?
N3B C4B 1.3331(15) . ?
N3B C1B 1.3519(17) . ?
N4B C5B 1.3127(16) . ?
N4B C3B 1.3939(15) . ?
N5B C4B 1.3689(16) . ?
N5B C5B 1.3806(15) . ?
N5B C6B 1.4636(16) . ?
C2B C3B 1.3785(18) . ?
C2B H2B 0.9500 . ?
C3B C4B 1.4022(16) . ?
C5B H5B 0.9500 . ?
C6B C7B 1.5059(19) . ?
C6B H6B1 0.9900 . ?
C6B H6B2 0.9900 . ?
C7B C8D 1.505(6) . ?
C7B C8B 1.573(2) . ?
C7B H7B1 0.9900 . ?
C7B H7B2 0.9900 . ?
C9B C8D 1.439(6) . ?
C9B C8B 1.562(3) . ?
C9B H9B1 0.9900 . ?
C9B H9B2 0.9900 . ?
C10B C11B 1.497(2) . ?
C11B H11D 0.9800 . ?
C11B H11E 0.9800 . ?
C11B H11F 0.9800 . ?
O3B C13B 1.205(2) . ?
O4B C13B 1.349(2) . ?
O4B C12B 1.451(2) . ?
C8B C12B 1.519(3) . ?
C8B H8B 1.0000 . ?
C12B H12E 0.9900 . ?
C12B H12F 0.9900 . ?
C13B C14B 1.491(3) . ?
C14B H14H 0.9800 . ?
C14B H14I 0.9800 . ?
C14B H14G 0.9800 . ?
O3D C13D 1.203(6) . ?
O4D C13D 1.339(7) . ?
O4D C12D 1.459(5) . ?
C8D C12D 1.525(8) . ?
C8D H8D 1.0000 . ?
C12D H12C 0.9900 . ?
C12D H12D 0.9900 . ?
C13D C14D 1.480(11) . ?
C14D H14D 0.9800 . ?
C14D H14E 0.9800 . ?
C14D H14F 0.9800 . ?
O5B C15B 1.2118(17) . ?
O6B C15B 1.3160(17) . ?
O6B H6BO 0.89(2) . ?
O7B C18B 1.2102(17) . ?
O8B C18B 1.3296(17) . ?
O8B H8BO 0.91(2) . ?
C15B C16B 1.5029(18) . ?
C16B C17B 1.3241(18) . ?
C16B H16B 0.9500 . ?
C17B C18B 1.4882(17) . ?
C17B H17B 0.9500 . ?

loop_
_geom_torsion_atom_site_label_1
_geom_torsion_atom_site_label_2
_geom_torsion_atom_site_label_3
_geom_torsion_atom_site_label_4
_geom_torsion
_geom_torsion_site_symmetry_1
_geom_torsion_site_symmetry_2
_geom_torsion_site_symmetry_3
_geom_torsion_site_symmetry_4
_geom_torsion_publ_flag
C4A N3A C1A N2A 178.36(11) . . . . ?
C4A N3A C1A N1A -1.11(17) . . . . ?
C2A N1A C1A N3A 1.64(18) . . . . ?
C2A N1A C1A N2A -177.84(11) . . . . ?
C1A N1A C2A C3A -0.43(17) . . . . ?
N1A C2A C3A N4A -177.04(12) . . . . ?
N1A C2A C3A C4A -1.01(17) . . . . ?
C5A N4A C3A C2A 175.99(14) . . . . ?
C5A N4A C3A C4A -0.22(13) . . . . ?
C1A N3A C4A N5A 177.55(11) . . . . ?
C1A N3A C4A C3A -0.57(17) . . . . ?
C5A N5A C4A N3A -178.40(12) . . . . ?
C6A N5A C4A N3A -2.05(19) . . . . ?
C5A N5A C4A C3A 0.03(12) . . . . ?
C6A N5A C4A C3A 176.38(11) . . . . ?
C2A C3A C4A N3A 1.61(18) . . . . ?
N4A C3A C4A N3A 178.57(11) . . . . ?
C2A C3A C4A N5A -176.84(10) . . . . ?
N4A C3A C4A N5A 0.12(13) . . . . ?
C3A N4A C5A N5A 0.25(14) . . . . ?
C4A N5A C5A N4A -0.18(14) . . . . ?
C6A N5A C5A N4A -176.39(11) . . . . ?
C4A N5A C6A C7A -166.83(11) . . . . ?
C5A N5A C6A C7A 8.70(17) . . . . ?
N5A C6A C7A C8A 176.46(10) . . . . ?
C6A C7A C8A C12A 179.97(11) . . . . ?
C6A C7A C8A C9A -58.95(14) . . . . ?
C10A O2A C9A C8A 177.07(10) . . . . ?
C12A C8A C9A O2A 58.16(12) . . . . ?
C7A C8A C9A O2A -60.28(12) . . . . ?
C9A O2A C10A O1A 1.56(18) . . . . ?
C9A O2A C10A C11A -179.91(10) . . . . ?
C13A O4A C12A C8A -164.12(11) . . . . ?
C9A C8A C12A O4A 58.11(13) . . . . ?
C7A C8A C12A O4A -179.70(10) . . . . ?
C12A O4A C13A O3A -2.37(18) . . . . ?
C12A O4A C13A C14A 177.60(11) . . . . ?
O5A C15A C16A C17A -1.7(2) . . . . ?
O6A C15A C16A C17A 178.51(12) . . . . ?
C15A C16A C17A C18A 179.45(11) . . . . ?
C16A C17A C18A O7A 12.7(2) . . . . ?
C16A C17A C18A O8A -166.98(13) . . . . ?
C4B N3B C1B N2B -179.82(11) . . . . ?
C4B N3B C1B N1B 0.40(17) . . . . ?
C2B N1B C1B N2B -179.43(11) . . . . ?
C2B N1B C1B N3B 0.35(18) . . . . ?
C1B N1B C2B C3B -1.12(17) . . . . ?
N1B C2B C3B N4B 179.30(12) . . . . ?
N1B C2B C3B C4B 1.09(17) . . . . ?
C5B N4B C3B C2B -178.20(14) . . . . ?
C5B N4B C3B C4B 0.09(13) . . . . ?
C1B N3B C4B N5B -179.38(11) . . . . ?
C1B N3B C4B C3B -0.39(17) . . . . ?
C5B N5B C4B N3B 178.77(11) . . . . ?
C6B N5B C4B N3B 1.90(19) . . . . ?
C5B N5B C4B C3B -0.39(13) . . . . ?
C6B N5B C4B C3B -177.26(11) . . . . ?
C2B C3B C4B N3B -0.33(18) . . . . ?
N4B C3B C4B N3B -178.96(11) . . . . ?
C2B C3B C4B N5B 178.83(10) . . . . ?
N4B C3B C4B N5B 0.20(13) . . . . ?
C3B N4B C5B N5B -0.35(14) . . . . ?
C4B N5B C5B N4B 0.48(14) . . . . ?
C6B N5B C5B N4B 177.05(12) . . . . ?
C4B N5B C6B C7B -177.86(11) . . . . ?
C5B N5B C6B C7B 6.08(19) . . . . ?
N5B C6B C7B C8D 173.3(3) . . . . ?
N5B C6B C7B C8B -173.98(12) . . . . ?
C10B O2B C9B C8D 170.0(3) . . . . ?
C10B O2B C9B C8B 150.33(13) . . . . ?
C9B O2B C10B O1B 3.34(19) . . . . ?
C9B O2B C10B C11B -176.58(11) . . . . ?
O2B C9B C8B C12B -172.34(13) . . . . ?
O2B C9B C8B C7B 68.64(17) . . . . ?
C6B C7B C8B C12B 146.73(15) . . . . ?
C6B C7B C8B C9B -94.48(17) . . . . ?
C13B O4B C12B C8B -179.58(16) . . . . ?
C9B C8B C12B O4B 71.45(19) . . . . ?
C7B C8B C12B O4B -169.13(15) . . . . ?
C12B O4B C13B O3B 0.5(3) . . . . ?
C12B O4B C13B C14B 179.9(2) . . . . ?
O2B C9B C8D C7B 26.3(6) . . . . ?
O2B C9B C8D C12D -85.0(4) . . . . ?
C6B C7B C8D C9B -53.8(6) . . . . ?
C6B C7B C8D C12D 58.7(5) . . . . ?
C13D O4D C12D C8D -84.1(5) . . . . ?
C9B C8D C12D O4D -62.3(5) . . . . ?
C7B C8D C12D O4D 172.1(4) . . . . ?
C12D O4D C13D O3D -1.1(8) . . . . ?
C12D O4D C13D C14D 179.9(6) . . . . ?
O5B C15B C16B C17B 25.0(2) . . . . ?
O6B C15B C16B C17B -155.40(12) . . . . ?
C15B C16B C17B C18B 179.44(11) . . . . ?
C16B C17B C18B O7B -171.57(13) . . . . ?
C16B C17B C18B O8B 8.55(18) . . . . ?
